data_1566590
loop_
_publ_author_name
'Dai, Yating'
'Liang, Shuangshuang'
'Zeng, Guangkuo'
'Huang, Hongchun'
'Zhao, Xiaowei'
'Cao, Shanshan'
'Jiang, Zhiyong'

_publ_section_title
;
 Asymmetric [3 + 2] photocycloadditions of cyclopropylamines with
 electron-rich and electron-neutral olefins
;
_journal_name_full 'Chemical Science'
_journal_paper_doi 10.1039/D1SC07044D
_journal_year 2022
_chemical_absolute_configuration ad
_chemical_formula_moiety 'C30 H29 Cl N2 O3'
_chemical_formula_sum 'C30 H29 Cl N2 O3'
_chemical_formula_weight 501.00
_space_group_crystal_system orthorhombic
_space_group_IT_number 19
_space_group_name_Hall 'P 2ac 2ab'
_space_group_name_H-M_alt 'P 21 21 21'
_atom_sites_solution_hydrogens mixed
_atom_sites_solution_primary direct
_audit_creation_date 2021-04-01
_audit_creation_method
;
Olex2 1.2
(compiled 2018.05.29 svn.r3508 for OlexSys, GUI svn.r5506)
;
_audit_update_record
;
2021-04-27 deposited with the CCDC.	2022-03-03 downloaded from the CCDC.
;
_cell_angle_alpha 90
_cell_angle_beta 90
_cell_angle_gamma 90
_cell_formula_units_Z 8
_cell_length_a 12.3663(3)
_cell_length_b 16.7129(3)
_cell_length_c 25.3786(5)
_cell_measurement_reflns_used 4414
_cell_measurement_temperature 293(2)
_cell_measurement_theta_max 64.4760
_cell_measurement_theta_min 3.9670
_cell_volume 5245.17(19)
_computing_cell_refinement 'CrysAlisPro 1.171.40.53 (Rigaku OD, 2019)'
_computing_data_collection 'CrysAlisPro 1.171.40.53 (Rigaku OD, 2019)'
_computing_data_reduction 'CrysAlisPro 1.171.40.53 (Rigaku OD, 2019)'
_computing_molecular_graphics 'Olex2 (Dolomanov et al., 2009)'
_computing_publication_material 'Olex2 (Dolomanov et al., 2009)'
_computing_structure_refinement 'ShelXL (Sheldrick, 2015)'
_computing_structure_solution 'ShelXS (Sheldrick, 2008)'
_diffrn_ambient_temperature 293(2)
_diffrn_detector 'CCD plate'
_diffrn_detector_area_resol_mean 16.2312
_diffrn_detector_type Eos
_diffrn_measured_fraction_theta_full 0.999
_diffrn_measured_fraction_theta_max 0.999
_diffrn_measurement_details
;
List of Runs (angles in degrees, time in seconds):

  # Type    Start    End  Width  t~exp~   \w     \q     \k     \f   Frames
#--------------------------------------------------------------------------
  1  \w    -68.00 -32.00   0.50   10.00    --  -33.50 178.00  30.00   72
  2  \w    -15.00  16.00   0.50   10.00    --  -33.50  37.00-180.00   62
  3  \w   -108.00 -79.00   0.50   10.00    --  -33.50 178.00  30.00   58
  4  \w    -98.00 -19.00   0.50   10.00    --  -33.50 -57.00 -90.00  158
  5  \w     18.00 104.00   0.50   10.00    --   36.47  57.00-150.00  172
  6  \w     83.00 109.00   0.50   10.00    --   36.47  19.00  90.00   52
  7  \w      9.00  48.00   0.50   10.00    --   36.47  19.00  90.00   78
  8  \w     -3.00  65.00   0.50   10.00    --   36.47 -77.00 150.00  136
  9  \w     43.00  76.00   0.50   10.00    --   36.47 -99.00-120.00   66
 10  \w     15.00  43.00   0.50   10.00    --   36.47 -99.00  60.00   56
 11  \w     70.00 112.00   0.50   25.00    --  108.00-111.00-150.00   84
 12  \w     39.00  94.00   0.50   25.00    --  108.00 -94.00 120.00  110
 13  \w     37.00 130.00   0.50   25.00    --  108.00 -30.00-120.00  186
 14  \w    122.00 159.00   0.50   25.00    --  108.00  61.00   0.00   74
 15  \w    102.00 152.00   0.50   25.00    --  108.00 111.00 -90.00  100
 16  \w     42.00 131.00   0.50   25.00    --  108.00 -30.00 150.00  178
 17  \w     43.00 135.00   0.50   25.00    --  108.00 -77.00 -30.00  184
;
_diffrn_measurement_device 'four-circle diffractometer'
_diffrn_measurement_device_type 'Xcalibur, Eos, Gemini'
_diffrn_measurement_method '\w scans'
_diffrn_orient_matrix_type 'CrysAlisPro convention (1999,Acta A55,543-557)'
_diffrn_orient_matrix_UB_11 -0.0919447000
_diffrn_orient_matrix_UB_12 0.0017992000
_diffrn_orient_matrix_UB_13 0.0409761000
_diffrn_orient_matrix_UB_21 -0.0840883000
_diffrn_orient_matrix_UB_22 -0.0035866000
_diffrn_orient_matrix_UB_23 -0.0447061000
_diffrn_orient_matrix_UB_31 0.0015096000
_diffrn_orient_matrix_UB_32 -0.0920754000
_diffrn_orient_matrix_UB_33 0.0025695000
_diffrn_radiation_monochromator graphite
_diffrn_radiation_probe x-ray
_diffrn_radiation_type CuK\a
_diffrn_radiation_wavelength 1.54184
_diffrn_reflns_av_R_equivalents 0.0420
_diffrn_reflns_av_unetI/netI 0.0626
_diffrn_reflns_Laue_measured_fraction_full 0.999
_diffrn_reflns_Laue_measured_fraction_max 0.999
_diffrn_reflns_limit_h_max 14
_diffrn_reflns_limit_h_min -12
_diffrn_reflns_limit_k_max 12
_diffrn_reflns_limit_k_min -19
_diffrn_reflns_limit_l_max 30
_diffrn_reflns_limit_l_min -30
_diffrn_reflns_number 19920
_diffrn_reflns_point_group_measured_fraction_full 0.997
_diffrn_reflns_point_group_measured_fraction_max 0.997
_diffrn_reflns_theta_full 67.078
_diffrn_reflns_theta_max 67.078
_diffrn_reflns_theta_min 3.483
_diffrn_source 'fine-focus sealed X-ray tube'
_diffrn_source_type 'Enhance (Cu) X-ray Source'
_exptl_absorpt_coefficient_mu 1.558
_exptl_absorpt_correction_T_max 1.00000
_exptl_absorpt_correction_T_min 0.95227
_exptl_absorpt_correction_type multi-scan
_exptl_absorpt_process_details
;
CrysAlisPro 1.171.40.53 (Rigaku Oxford Diffraction, 2019)
Empirical absorption correction using spherical harmonics,
 implemented in SCALE3 ABSPACK scaling algorithm.
;
_exptl_crystal_colour colourless
_exptl_crystal_colour_primary colourless
_exptl_crystal_density_diffrn 1.269
_exptl_crystal_description needle
_exptl_crystal_F_000 2112
_exptl_crystal_size_max 0.16
_exptl_crystal_size_mid 0.09
_exptl_crystal_size_min 0.06
_refine_diff_density_max 0.198
_refine_diff_density_min -0.187
_refine_diff_density_rms 0.037
_refine_ls_abs_structure_details
;
 Flack x determined using 1818 quotients [(I+)-(I-)]/[(I+)+(I-)]
 (Parsons, Flack and Wagner, Acta Cryst. B69 (2013) 249-259).
;
_refine_ls_abs_structure_Flack -0.013(19)
_refine_ls_extinction_method none
_refine_ls_goodness_of_fit_ref 1.022
_refine_ls_hydrogen_treatment mixed
_refine_ls_matrix_type full
_refine_ls_number_parameters 677
_refine_ls_number_reflns 9353
_refine_ls_number_restraints 4
_refine_ls_restrained_S_all 1.031
_refine_ls_R_factor_all 0.0870
_refine_ls_R_factor_gt 0.0576
_refine_ls_shift/su_max 0.000
_refine_ls_shift/su_mean 0.000
_refine_ls_structure_factor_coef Fsqd
_refine_ls_weighting_details 'w=1/[\s^2^(Fo^2^)+(0.0568P)^2^] where P=(Fo^2^+2Fc^2^)/3'
_refine_ls_weighting_scheme calc
_refine_ls_wR_factor_gt 0.1329
_refine_ls_wR_factor_ref 0.1549
_reflns_Friedel_coverage 0.800
_reflns_Friedel_fraction_full 0.996
_reflns_Friedel_fraction_max 0.996
_reflns_number_gt 6414
_reflns_number_total 9353
_reflns_threshold_expression 'I > 2\s(I)'
_cod_data_source_file d1sc07044d2.cif
_cod_data_source_block 20210360
_cod_original_cell_volume 5245.20(18)
_cod_database_code 1566590
_shelx_shelxl_version_number 2014/7
_chemical_oxdiff_formula C30H3O5N2Cl
_chemical_oxdiff_usercomment r
_shelx_space_group_comment
;
The symmetry employed for this shelxl refinement is uniquely defined
by the following loop, which should always be used as a source of
symmetry information in preference to the above space-group names.
They are only intended as comments.
;
_shelx_estimated_absorpt_t_max 0.912
_shelx_estimated_absorpt_t_min 0.789
_reflns_odcompleteness_completeness 99.85
_reflns_odcompleteness_iscentric 1
_reflns_odcompleteness_theta 66.97
_olex2_refinement_description
;
1. Fixed Uiso
 At 1.2 times of:
  All C(H) groups, All C(H,H) groups
 At 1.5 times of:
  All C(H,H,H) groups
2. Restrained distances
 C22-Cl1A
 1.76 with sigma of 0.02
 H2A-N2
 0.86 with sigma of 0.02
 N2'-H2'A
 0.86 with sigma of 0.02
 N1'-H1'A
 0.86 with sigma of 0.02
3. Uiso/Uaniso restraints and constraints
Uanis(Cl1') = Uanis(Cl)
Uanis(Cl1) = Uanis(Cl1A)
4. Others
 Sof(H18')=Sof(Cl)=1-FVAR(1)
 Sof(H22')=Sof(Cl1')=FVAR(1)
 Sof(H18)=Sof(Cl1A)=1-FVAR(2)
 Sof(H22)=Sof(Cl1)=FVAR(2)
5.a Ternary CH refined with riding coordinates:
 C12(H12), C12'(H12')
5.b Secondary CH2 refined with riding coordinates:
 C13(H13A,H13B), C14(H14A,H14B), C15(H15A,H15B), C13'(H13C,H13D), C14'(H14C,
 H14D), C15'(H15C,H15D)
5.c Aromatic/amide H refined with riding coordinates:
 C1(H1), C2(H2), C3(H3), C4(H4), C7(H7), C8(H8), C10(H10), C18(H18), C19(H19),
 C20(H20), C21(H21), C22(H22), C25(H25), C26(H26), C28(H28), C1'(H1'), C2'(H2'),
  C3'(H3'), C4'(H4'), C7'(H7'), C9'(H9'), C10'(H10'), C18'(H18'), C19'(H19'),
 C20'(H20'), C21'(H21'), C22'(H22'), C25'(H25'), C26'(H26'), C28'(H28')
5.d Idealised Me refined as rotating group:
 C29(H29A,H29B,H29C), C30(H30A,H30B,H30C), C29'(H29D,H29E,H29F), C30'(H30D,
 H30E,H30F)
;
_olex2_submission_special_instructions 'No special instructions were received'
_oxdiff_exptl_absorpt_empirical_details
;
Empirical correction (ABSPACK) includes:
- Absorption correction using spherical harmonics
- Frame scaling
;
_oxdiff_exptl_absorpt_empirical_full_max 1.136
_oxdiff_exptl_absorpt_empirical_full_min 0.870

loop_
_space_group_symop_operation_xyz
'x, y, z'
'-x+1/2, -y, z+1/2'
'x+1/2, -y+1/2, -z'
'-x, y+1/2, -z+1/2'

loop_
_atom_site_label
_atom_site_type_symbol
_atom_site_fract_x
_atom_site_fract_y
_atom_site_fract_z
_atom_site_U_iso_or_equiv
_atom_site_adp_type
_atom_site_occupancy
_atom_site_site_symmetry_order
_atom_site_calc_flag
_atom_site_refinement_flags_posn
_atom_site_refinement_flags_adp
_atom_site_refinement_flags_occupancy
_atom_site_disorder_assembly
_atom_site_disorder_group
C1 C 0.4282(6) 0.7083(5) 0.3517(4) 0.103(2) Uani 1 1 d . . . . .
H1 H 0.3911 0.6773 0.3272 0.123 Uiso 1 1 calc R . . . .
C2 C 0.3745(7) 0.7620(6) 0.3812(4) 0.122(3) Uani 1 1 d . . . . .
H2 H 0.3001 0.7673 0.3769 0.147 Uiso 1 1 calc R . . . .
C3 C 0.4268(7) 0.8098(6) 0.4178(4) 0.115(3) Uani 1 1 d . . . . .
H3 H 0.3880 0.8469 0.4375 0.138 Uiso 1 1 calc R . . . .
C4 C 0.5364(6) 0.8019(5) 0.4247(3) 0.096(2) Uani 1 1 d . . . . .
H4 H 0.5716 0.8337 0.4494 0.115 Uiso 1 1 calc R . . . .
C5 C 0.5959(5) 0.7467(4) 0.3953(2) 0.0689(15) Uani 1 1 d . . . . .
C6 C 0.5421(5) 0.6992(4) 0.3579(3) 0.0778(17) Uani 1 1 d . . . . .
C7 C 0.6018(5) 0.6430(4) 0.3283(3) 0.0810(18) Uani 1 1 d . . . . .
H7 H 0.5668 0.6109 0.3036 0.097 Uiso 1 1 calc R . . . .
C8 C 0.7106(5) 0.6354(3) 0.3356(2) 0.0683(15) Uani 1 1 d . . . . .
H8 H 0.7488 0.5982 0.3156 0.082 Uiso 1 1 calc R . . . .
C9 C 0.7666(4) 0.6829(3) 0.3730(2) 0.0548(12) Uani 1 1 d . . . . .
C10 C 0.7097(5) 0.7372(3) 0.4012(2) 0.0638(14) Uani 1 1 d . . . . .
H10 H 0.7462 0.7693 0.4253 0.077 Uiso 1 1 calc R . . . .
C11 C 0.8886(4) 0.6699(3) 0.37985(19) 0.0516(11) Uani 1 1 d . . . . .
C12 C 0.9150(4) 0.5910(3) 0.40978(19) 0.0539(12) Uani 1 1 d . . . . .
H12 H 0.9050 0.5447 0.3866 0.065 Uiso 1 1 calc R . . . .
C13 C 1.0355(5) 0.6006(3) 0.4247(2) 0.0666(14) Uani 1 1 d . . . . .
H13A H 1.0488 0.5794 0.4597 0.080 Uiso 1 1 calc R . . . .
H13B H 1.0811 0.5722 0.3998 0.080 Uiso 1 1 calc R . . . .
C14 C 1.0594(5) 0.6911(4) 0.4230(3) 0.0781(17) Uani 1 1 d . . . . .
H14A H 1.0896 0.7091 0.4562 0.094 Uiso 1 1 calc R . . . .
H14B H 1.1103 0.7034 0.3951 0.094 Uiso 1 1 calc R . . . .
C15 C 0.9502(5) 0.7316(3) 0.4126(2) 0.0628(13) Uani 1 1 d . . . . .
H15A H 0.9128 0.7429 0.4453 0.075 Uiso 1 1 calc R . . . .
H15B H 0.9596 0.7811 0.3931 0.075 Uiso 1 1 calc R . . . .
C16 C 0.9385(4) 0.7190(3) 0.2912(2) 0.0573(12) Uani 1 1 d . . . . .
C17 C 1.0074(5) 0.7036(3) 0.2435(2) 0.0665(15) Uani 1 1 d . . . . .
C18 C 0.9668(7) 0.6797(4) 0.1957(3) 0.0863(19) Uani 1 1 d . . . . .
H18 H 0.8932 0.6690 0.1928 0.104 Uiso 0.087(3) 1 calc R . P A 2
C19 C 1.0319(9) 0.6711(5) 0.1519(3) 0.110(3) Uani 1 1 d . . . . .
H19 H 1.0027 0.6540 0.1201 0.132 Uiso 1 1 calc R . . . .
C20 C 1.1404(10) 0.6883(6) 0.1559(4) 0.121(3) Uani 1 1 d . . . . .
H20 H 1.1841 0.6845 0.1262 0.145 Uiso 1 1 calc R . . . .
C21 C 1.1842(8) 0.7105(5) 0.2023(4) 0.112(3) Uani 1 1 d . . . . .
H21 H 1.2581 0.7199 0.2048 0.135 Uiso 1 1 calc R . . . .
C22 C 1.1188(6) 0.7195(4) 0.2462(3) 0.090(2) Uani 1 1 d D . . . .
H22 H 1.1491 0.7361 0.2779 0.108 Uiso 0.913(3) 1 calc R . P A 1
C23 C 0.8268(4) 0.5112(3) 0.47967(19) 0.0587(13) Uani 1 1 d . . . . .
C24 C 0.7419(5) 0.5076(4) 0.5167(2) 0.0681(15) Uani 1 1 d . . . . .
C25 C 0.7156(6) 0.4367(5) 0.5404(3) 0.089(2) Uani 1 1 d . . . . .
H25 H 0.6589 0.4352 0.5645 0.107 Uiso 1 1 calc R . . . .
C26 C 0.7718(6) 0.3675(5) 0.5292(3) 0.089(2) Uani 1 1 d . . . . .
H26 H 0.7521 0.3193 0.5449 0.107 Uiso 1 1 calc R . . . .
C27 C 0.8579(6) 0.3708(4) 0.4944(2) 0.0783(17) Uani 1 1 d . . . . .
C28 C 0.8854(5) 0.4427(3) 0.4699(2) 0.0660(14) Uani 1 1 d . . . . .
H28 H 0.9437 0.4444 0.4468 0.079 Uiso 1 1 calc R . . . .
C29 C 0.5822(7) 0.5861(6) 0.5131(4) 0.128(3) Uani 1 1 d . . . . .
H29A H 0.5765 0.5785 0.4757 0.192 Uiso 1 1 calc GR . . . .
H29B H 0.5555 0.6382 0.5222 0.192 Uiso 1 1 calc GR . . . .
H29C H 0.5404 0.5460 0.5310 0.192 Uiso 1 1 calc GR . . . .
C30 C 0.8933(8) 0.2300(4) 0.5003(3) 0.119(3) Uani 1 1 d . . . . .
H30A H 0.9378 0.1899 0.4840 0.179 Uiso 1 1 calc GR . . . .
H30B H 0.8188 0.2197 0.4922 0.179 Uiso 1 1 calc GR . . . .
H30C H 0.9035 0.2287 0.5377 0.179 Uiso 1 1 calc GR . . . .
Cl1 Cl 0.83304(19) 0.65433(14) 0.19062(9) 0.1071(7) Uani 0.913(3) 1 d . . P A 1
Cl1A Cl 1.1831(19) 0.7248(15) 0.2965(8) 0.1071(7) Uani 0.087(3) 1 d D . P A 2
N1 N 0.9406(4) 0.6620(2) 0.32809(16) 0.0521(10) Uani 1 1 d . . . . .
H1A H 0.971(3) 0.621(2) 0.3195(16) 0.029(11) Uiso 1 1 d . . . . .
N2 N 0.8471(4) 0.5841(3) 0.45594(18) 0.0646(12) Uani 1 1 d D . . . .
H2A H 0.797(3) 0.618(2) 0.460(2) 0.052(15) Uiso 1 1 d D . . . .
O1 O 0.8873(3) 0.7817(2) 0.29650(15) 0.0730(11) Uani 1 1 d . . . . .
O2 O 0.6902(4) 0.5797(3) 0.52827(19) 0.0906(13) Uani 1 1 d . . . . .
O3 O 0.9228(4) 0.3068(3) 0.4807(2) 0.0987(15) Uani 1 1 d . . . . .
C1' C 0.3186(5) 0.5470(5) 0.4642(2) 0.088(2) Uani 1 1 d . . . . .
H1' H 0.3610 0.5879 0.4505 0.106 Uiso 1 1 calc R . . . .
C2' C 0.2966(7) 0.5449(6) 0.5172(3) 0.107(3) Uani 1 1 d . . . . .
H2' H 0.3237 0.5849 0.5390 0.129 Uiso 1 1 calc R . . . .
C3' C 0.2352(8) 0.4844(8) 0.5385(3) 0.120(3) Uani 1 1 d . . . . .
H3' H 0.2215 0.4840 0.5745 0.144 Uiso 1 1 calc R . . . .
C4' C 0.1940(7) 0.4252(6) 0.5075(3) 0.104(3) Uani 1 1 d . . . . .
H4' H 0.1528 0.3847 0.5225 0.124 Uiso 1 1 calc R . . . .
C5' C 0.2137(5) 0.4251(4) 0.4523(2) 0.0751(17) Uani 1 1 d . . . . .
C6' C 0.2770(5) 0.4869(4) 0.4302(2) 0.0677(15) Uani 1 1 d . . . . .
C7' C 0.2905(4) 0.4891(4) 0.3754(2) 0.0633(14) Uani 1 1 d . . . . .
H7' H 0.3314 0.5302 0.3607 0.076 Uiso 1 1 calc R . . . .
C8' C 0.2461(4) 0.4333(3) 0.3428(2) 0.0567(12) Uani 1 1 d . . . . .
C9' C 0.1862(5) 0.3707(3) 0.3660(2) 0.0692(15) Uani 1 1 d . . . . .
H9' H 0.1567 0.3313 0.3445 0.083 Uiso 1 1 calc R . . . .
C10' C 0.1707(6) 0.3665(4) 0.4181(3) 0.0841(18) Uani 1 1 d . . . . .
H10' H 0.1310 0.3243 0.4321 0.101 Uiso 1 1 calc R . . . .
C11' C 0.2513(4) 0.4388(3) 0.2826(2) 0.0568(12) Uani 1 1 d . . . . .
C12' C 0.3278(5) 0.3769(3) 0.2555(2) 0.0653(14) Uani 1 1 d . . . . .
H12' H 0.2944 0.3238 0.2553 0.078 Uiso 1 1 calc R . . . .
C13' C 0.3371(6) 0.4091(4) 0.1993(2) 0.0855(19) Uani 1 1 d . . . . .
H13C H 0.2843 0.3835 0.1765 0.103 Uiso 1 1 calc R . . . .
H13D H 0.4087 0.3989 0.1853 0.103 Uiso 1 1 calc R . . . .
C14' C 0.3157(7) 0.4996(4) 0.2023(3) 0.095(2) Uani 1 1 d . . . . .
H14C H 0.3779 0.5293 0.1897 0.114 Uiso 1 1 calc R . . . .
H14D H 0.2534 0.5139 0.1811 0.114 Uiso 1 1 calc R . . . .
C15' C 0.2949(5) 0.5176(3) 0.2601(2) 0.0691(15) Uani 1 1 d . . . . .
H15C H 0.2422 0.5601 0.2639 0.083 Uiso 1 1 calc R . . . .
H15D H 0.3612 0.5332 0.2778 0.083 Uiso 1 1 calc R . . . .
C16' C 0.0574(4) 0.4694(3) 0.2717(2) 0.0568(12) Uani 1 1 d . . . . .
C17' C -0.0488(5) 0.4454(3) 0.2473(2) 0.0657(14) Uani 1 1 d . . . . .
C18' C -0.0685(5) 0.4409(4) 0.1938(2) 0.0770(16) Uani 1 1 d . . . . .
H18' H -0.0121 0.4508 0.1705 0.092 Uiso 0.197(3) 1 calc R . P B 2
C19' C -0.1698(7) 0.4222(4) 0.1740(3) 0.097(2) Uani 1 1 d . . . . .
H19' H -0.1809 0.4187 0.1378 0.116 Uiso 1 1 calc R . . . .
C20' C -0.2534(6) 0.4088(5) 0.2084(4) 0.105(2) Uani 1 1 d . . . . .
H20' H -0.3219 0.3967 0.1956 0.127 Uiso 1 1 calc R . . . .
C21' C -0.2364(6) 0.4133(5) 0.2615(4) 0.101(2) Uani 1 1 d . . . . .
H21' H -0.2934 0.4044 0.2846 0.122 Uiso 1 1 calc R . . . .
C22' C -0.1348(6) 0.4312(4) 0.2811(3) 0.0893(19) Uani 1 1 d . . . . .
H22' H -0.1240 0.4336 0.3174 0.107 Uiso 0.803(3) 1 calc R . P B 1
C23' C 0.4646(4) 0.3124(4) 0.3142(2) 0.0670(14) Uani 1 1 d . . . . .
C24' C 0.5372(5) 0.3293(4) 0.3548(2) 0.0768(17) Uani 1 1 d . . . . .
C25' C 0.5733(7) 0.2704(5) 0.3876(3) 0.101(2) Uani 1 1 d . . . . .
H25' H 0.6212 0.2829 0.4146 0.121 Uiso 1 1 calc R . . . .
C26' C 0.5388(7) 0.1915(5) 0.3809(3) 0.101(2) Uani 1 1 d . . . . .
H26' H 0.5650 0.1514 0.4028 0.122 Uiso 1 1 calc R . . . .
C27' C 0.4673(6) 0.1740(4) 0.3425(3) 0.090(2) Uani 1 1 d . . . . .
C28' C 0.4318(5) 0.2336(4) 0.3084(3) 0.0796(18) Uani 1 1 d . . . . .
H28' H 0.3850 0.2202 0.2811 0.096 Uiso 1 1 calc R . . . .
C29' C 0.6163(10) 0.4356(6) 0.4032(3) 0.160(5) Uani 1 1 d . . . . .
H29D H 0.6168 0.4930 0.4038 0.241 Uiso 1 1 calc GR . . . .
H29E H 0.6893 0.4161 0.4041 0.241 Uiso 1 1 calc GR . . . .
H29F H 0.5776 0.4159 0.4333 0.241 Uiso 1 1 calc GR . . . .
C30' C 0.4400(8) 0.0399(5) 0.3723(4) 0.125(3) Uani 1 1 d . . . . .
H30D H 0.4115 -0.0102 0.3602 0.187 Uiso 1 1 calc GR . . . .
H30E H 0.4021 0.0562 0.4035 0.187 Uiso 1 1 calc GR . . . .
H30F H 0.5155 0.0338 0.3802 0.187 Uiso 1 1 calc GR . . . .
Cl Cl -0.1267(8) 0.3994(6) 0.3471(3) 0.0920(7) Uani 0.197(3) 1 d . . P B 2
Cl1' Cl 0.0338(2) 0.45884(14) 0.14703(8) 0.0920(7) Uani 0.803(3) 1 d . . P B 1
N1' N 0.1436(4) 0.4241(2) 0.26061(17) 0.0584(11) Uani 1 1 d D . . . .
H1'A H 0.140(6) 0.377(2) 0.247(2) 0.10(2) Uiso 1 1 d D . . . .
N2' N 0.4333(4) 0.3741(3) 0.2819(2) 0.0774(14) Uani 1 1 d D . . . .
H2'A H 0.456(6) 0.420(3) 0.292(3) 0.12(3) Uiso 1 1 d D . . . .
O1' O 0.0625(3) 0.5277(2) 0.30129(15) 0.0708(10) Uani 1 1 d . . . . .
O2' O 0.5663(4) 0.4094(3) 0.35782(18) 0.0975(15) Uani 1 1 d . . . . .
O3' O 0.4270(5) 0.0979(3) 0.3331(3) 0.128(2) Uani 1 1 d . . . . .

loop_
_atom_site_aniso_label
_atom_site_aniso_U_11
_atom_site_aniso_U_22
_atom_site_aniso_U_33
_atom_site_aniso_U_23
_atom_site_aniso_U_13
_atom_site_aniso_U_12
C1 0.066(4) 0.100(5) 0.143(7) 0.031(5) -0.005(5) 0.000(4)
C2 0.065(5) 0.131(8) 0.171(10) 0.043(7) 0.019(6) 0.021(5)
C3 0.094(6) 0.131(7) 0.119(7) 0.031(6) 0.041(5) 0.052(6)
C4 0.088(5) 0.117(5) 0.082(4) 0.017(4) 0.026(4) 0.043(5)
C5 0.066(3) 0.078(4) 0.063(3) 0.020(3) 0.013(3) 0.013(3)
C6 0.062(4) 0.080(4) 0.092(4) 0.025(4) 0.004(3) 0.006(3)
C7 0.070(4) 0.075(4) 0.098(5) 0.003(3) -0.015(4) -0.010(3)
C8 0.066(3) 0.058(3) 0.080(4) -0.007(3) -0.004(3) -0.001(3)
C9 0.060(3) 0.051(3) 0.054(3) 0.007(2) 0.003(2) 0.004(2)
C10 0.071(3) 0.063(3) 0.057(3) 0.004(3) 0.000(3) 0.006(3)
C11 0.055(3) 0.046(2) 0.054(3) 0.003(2) 0.004(2) 0.001(2)
C12 0.059(3) 0.053(3) 0.050(3) 0.007(2) 0.006(2) 0.004(2)
C13 0.061(3) 0.076(3) 0.063(3) 0.008(3) 0.004(3) 0.020(3)
C14 0.064(3) 0.091(4) 0.079(4) 0.007(3) -0.013(3) -0.008(3)
C15 0.076(4) 0.052(3) 0.061(3) -0.005(2) -0.001(3) -0.002(3)
C16 0.062(3) 0.050(3) 0.060(3) 0.005(2) 0.000(3) 0.000(3)
C17 0.092(4) 0.053(3) 0.055(3) 0.013(2) 0.009(3) 0.005(3)
C18 0.112(5) 0.069(4) 0.078(4) 0.008(3) 0.011(4) 0.006(4)
C19 0.162(9) 0.104(6) 0.063(4) -0.003(4) 0.012(5) -0.002(6)
C20 0.147(9) 0.128(7) 0.088(6) 0.005(5) 0.047(6) 0.016(7)
C21 0.104(6) 0.111(6) 0.123(7) 0.027(5) 0.035(6) 0.001(5)
C22 0.087(5) 0.091(5) 0.092(5) 0.017(4) 0.030(4) 0.005(4)
C23 0.056(3) 0.074(3) 0.047(3) 0.012(2) -0.003(2) -0.004(3)
C24 0.059(3) 0.082(4) 0.064(3) 0.002(3) 0.003(3) -0.002(3)
C25 0.079(4) 0.107(5) 0.081(4) 0.017(4) 0.018(4) -0.024(4)
C26 0.096(5) 0.085(5) 0.087(5) 0.025(4) 0.004(4) -0.028(4)
C27 0.086(5) 0.071(4) 0.079(4) 0.019(3) -0.005(4) -0.007(3)
C28 0.066(3) 0.068(3) 0.064(3) 0.022(3) 0.005(3) -0.003(3)
C29 0.090(6) 0.155(8) 0.139(7) -0.030(6) -0.004(5) 0.030(6)
C30 0.166(9) 0.070(5) 0.121(6) 0.028(4) 0.007(6) -0.018(5)
Cl1 0.0995(14) 0.1215(16) 0.1004(14) -0.0194(12) -0.0151(12) -0.0049(13)
Cl1A 0.0995(14) 0.1215(16) 0.1004(14) -0.0194(12) -0.0151(12) -0.0049(13)
N1 0.061(3) 0.042(2) 0.053(2) 0.0035(18) 0.007(2) 0.008(2)
N2 0.067(3) 0.068(3) 0.059(3) 0.012(2) 0.014(2) 0.010(3)
O1 0.089(3) 0.052(2) 0.077(3) 0.0159(18) 0.010(2) 0.016(2)
O2 0.067(3) 0.103(3) 0.102(3) -0.001(3) 0.018(2) -0.002(3)
O3 0.119(4) 0.064(2) 0.113(4) 0.029(2) 0.005(3) -0.001(3)
C1' 0.070(4) 0.123(6) 0.072(4) -0.032(4) -0.012(3) 0.002(4)
C2' 0.088(5) 0.165(8) 0.068(4) -0.037(5) -0.016(4) 0.018(5)
C3' 0.110(7) 0.196(10) 0.054(4) -0.010(5) 0.004(4) 0.047(7)
C4' 0.105(6) 0.146(7) 0.060(4) 0.024(4) 0.009(4) 0.030(5)
C5' 0.068(4) 0.097(5) 0.060(3) 0.010(3) 0.002(3) 0.023(4)
C6' 0.055(3) 0.095(4) 0.053(3) -0.008(3) -0.004(3) 0.012(3)
C7' 0.056(3) 0.074(3) 0.059(3) -0.006(3) 0.001(2) -0.008(3)
C8' 0.060(3) 0.052(3) 0.058(3) -0.004(2) -0.002(2) 0.000(2)
C9' 0.080(4) 0.060(3) 0.068(3) 0.004(3) -0.002(3) -0.007(3)
C10' 0.094(5) 0.077(4) 0.081(4) 0.018(3) 0.014(4) 0.002(4)
C11' 0.061(3) 0.055(3) 0.055(3) -0.010(2) -0.003(2) -0.001(2)
C12' 0.059(3) 0.065(3) 0.071(3) -0.017(3) -0.005(3) 0.002(3)
C13' 0.084(4) 0.107(5) 0.065(4) -0.026(3) 0.007(3) 0.003(4)
C14' 0.130(6) 0.088(4) 0.067(4) 0.003(3) 0.026(4) -0.007(4)
C15' 0.084(4) 0.065(3) 0.059(3) -0.001(3) 0.008(3) -0.009(3)
C16' 0.066(3) 0.047(3) 0.057(3) -0.005(2) -0.005(3) 0.008(3)
C17' 0.069(3) 0.058(3) 0.070(3) -0.012(3) -0.004(3) 0.012(3)
C18' 0.083(4) 0.078(4) 0.070(4) 0.004(3) -0.018(3) 0.005(3)
C19' 0.097(5) 0.106(5) 0.088(5) 0.007(4) -0.033(4) 0.000(5)
C20' 0.074(5) 0.123(6) 0.119(7) 0.002(5) -0.020(5) 0.002(5)
C21' 0.073(5) 0.115(6) 0.116(6) -0.011(5) 0.011(4) 0.005(4)
C22' 0.077(4) 0.100(5) 0.091(5) -0.019(4) 0.001(4) 0.011(4)
C23' 0.047(3) 0.086(4) 0.068(3) -0.017(3) 0.003(3) 0.006(3)
C24' 0.062(3) 0.098(5) 0.070(4) -0.015(3) 0.001(3) -0.016(3)
C25' 0.090(5) 0.117(6) 0.095(5) 0.003(5) -0.026(4) -0.011(5)
C26' 0.097(5) 0.099(5) 0.108(6) 0.006(4) -0.027(5) 0.002(5)
C27' 0.077(4) 0.076(4) 0.116(6) -0.016(4) -0.005(4) 0.007(4)
C28' 0.068(4) 0.076(4) 0.095(5) -0.024(3) -0.019(3) 0.012(3)
C29' 0.222(13) 0.143(8) 0.116(7) 0.001(6) -0.059(8) -0.075(9)
C30' 0.116(7) 0.089(5) 0.169(9) -0.007(6) 0.038(6) 0.007(5)
Cl 0.1084(16) 0.1040(15) 0.0635(10) 0.0110(10) -0.0053(11) -0.0086(13)
Cl1' 0.1084(16) 0.1040(15) 0.0635(10) 0.0110(10) -0.0053(11) -0.0086(13)
N1' 0.067(3) 0.050(2) 0.058(2) -0.0144(19) -0.007(2) 0.005(2)
N2' 0.060(3) 0.074(3) 0.098(4) -0.013(3) -0.012(3) -0.005(3)
O1' 0.086(3) 0.056(2) 0.071(2) -0.0187(18) -0.007(2) 0.015(2)
O2' 0.097(3) 0.110(4) 0.085(3) -0.013(3) -0.011(3) -0.040(3)
O3' 0.133(5) 0.078(3) 0.173(6) -0.008(4) -0.048(4) 0.010(3)

loop_
_atom_type_symbol
_atom_type_description
_atom_type_scat_dispersion_real
_atom_type_scat_dispersion_imag
_atom_type_scat_source
C C 0.0181 0.0091 'International Tables Vol C Tables 4.2.6.8 and 6.1.1.4'
H H 0.0000 0.0000 'International Tables Vol C Tables 4.2.6.8 and 6.1.1.4'
Cl Cl 0.3639 0.7018 'International Tables Vol C Tables 4.2.6.8 and 6.1.1.4'
N N 0.0311 0.0180 'International Tables Vol C Tables 4.2.6.8 and 6.1.1.4'
O O 0.0492 0.0322 'International Tables Vol C Tables 4.2.6.8 and 6.1.1.4'

loop_
_geom_angle_atom_site_label_1
_geom_angle_atom_site_label_2
_geom_angle_atom_site_label_3
_geom_angle
_geom_angle_site_symmetry_1
_geom_angle_site_symmetry_3
_geom_angle_publ_flag
C2 C1 H1 120.1 . . ?
C2 C1 C6 119.9(9) . . ?
C6 C1 H1 120.1 . . ?
C1 C2 H2 119.1 . . ?
C1 C2 C3 121.9(8) . . ?
C3 C2 H2 119.1 . . ?
C2 C3 H3 120.3 . . ?
C4 C3 C2 119.5(8) . . ?
C4 C3 H3 120.3 . . ?
C3 C4 H4 119.5 . . ?
C3 C4 C5 120.9(8) . . ?
C5 C4 H4 119.5 . . ?
C4 C5 C6 119.1(6) . . ?
C4 C5 C10 122.5(7) . . ?
C6 C5 C10 118.4(6) . . ?
C5 C6 C1 118.8(7) . . ?
C5 C6 C7 119.3(6) . . ?
C7 C6 C1 122.0(7) . . ?
C6 C7 H7 119.8 . . ?
C8 C7 C6 120.4(6) . . ?
C8 C7 H7 119.8 . . ?
C7 C8 H8 119.3 . . ?
C7 C8 C9 121.4(6) . . ?
C9 C8 H8 119.3 . . ?
C8 C9 C11 118.5(5) . . ?
C10 C9 C8 118.5(5) . . ?
C10 C9 C11 123.1(5) . . ?
C5 C10 H10 118.9 . . ?
C9 C10 C5 122.1(6) . . ?
C9 C10 H10 118.9 . . ?
C9 C11 C12 112.4(4) . . ?
C15 C11 C9 117.2(4) . . ?
C15 C11 C12 101.6(4) . . ?
N1 C11 C9 110.0(4) . . ?
N1 C11 C12 105.5(4) . . ?
N1 C11 C15 109.2(4) . . ?
C11 C12 H12 110.5 . . ?
C13 C12 C11 103.6(4) . . ?
C13 C12 H12 110.5 . . ?
N2 C12 C11 110.0(4) . . ?
N2 C12 H12 110.5 . . ?
N2 C12 C13 111.7(4) . . ?
C12 C13 H13A 110.5 . . ?
C12 C13 H13B 110.5 . . ?
H13A C13 H13B 108.7 . . ?
C14 C13 C12 106.2(4) . . ?
C14 C13 H13A 110.5 . . ?
C14 C13 H13B 110.5 . . ?
C13 C14 H14A 110.6 . . ?
C13 C14 H14B 110.6 . . ?
H14A C14 H14B 108.8 . . ?
C15 C14 C13 105.6(5) . . ?
C15 C14 H14A 110.6 . . ?
C15 C14 H14B 110.6 . . ?
C11 C15 C14 103.6(4) . . ?
C11 C15 H15A 111.0 . . ?
C11 C15 H15B 111.0 . . ?
C14 C15 H15A 111.0 . . ?
C14 C15 H15B 111.0 . . ?
H15A C15 H15B 109.0 . . ?
N1 C16 C17 115.5(4) . . ?
O1 C16 C17 121.6(5) . . ?
O1 C16 N1 122.8(5) . . ?
C18 C17 C16 123.6(6) . . ?
C18 C17 C22 117.3(6) . . ?
C22 C17 C16 118.9(6) . . ?
C17 C18 H18 119.1 . . ?
C17 C18 C19 121.9(8) . . ?
C17 C18 Cl1 119.6(6) . . ?
C19 C18 H18 119.1 . . ?
C19 C18 Cl1 118.4(7) . . ?
C18 C19 H19 120.4 . . ?
C20 C19 C18 119.2(8) . . ?
C20 C19 H19 120.4 . . ?
C19 C20 H20 119.6 . . ?
C21 C20 C19 120.9(9) . . ?
C21 C20 H20 119.6 . . ?
C20 C21 H21 120.1 . . ?
C20 C21 C22 119.9(9) . . ?
C22 C21 H21 120.1 . . ?
C17 C22 H22 119.6 . . ?
C17 C22 Cl1A 124.8(12) . . ?
C21 C22 C17 120.8(8) . . ?
C21 C22 H22 119.6 . . ?
C21 C22 Cl1A 112.4(12) . . ?
C28 C23 C24 118.4(5) . . ?
C28 C23 N2 124.0(5) . . ?
N2 C23 C24 117.6(5) . . ?
C25 C24 C23 120.5(6) . . ?
C25 C24 O2 123.1(6) . . ?
O2 C24 C23 116.3(5) . . ?
C24 C25 H25 119.5 . . ?
C24 C25 C26 121.0(6) . . ?
C26 C25 H25 119.5 . . ?
C25 C26 H26 120.5 . . ?
C25 C26 C27 119.1(6) . . ?
C27 C26 H26 120.5 . . ?
C26 C27 C28 120.4(6) . . ?
O3 C27 C26 125.2(6) . . ?
O3 C27 C28 114.5(6) . . ?
C23 C28 C27 120.6(5) . . ?
C23 C28 H28 119.7 . . ?
C27 C28 H28 119.7 . . ?
H29A C29 H29B 109.5 . . ?
H29A C29 H29C 109.5 . . ?
H29B C29 H29C 109.5 . . ?
O2 C29 H29A 109.5 . . ?
O2 C29 H29B 109.5 . . ?
O2 C29 H29C 109.5 . . ?
H30A C30 H30B 109.5 . . ?
H30A C30 H30C 109.5 . . ?
H30B C30 H30C 109.5 . . ?
O3 C30 H30A 109.5 . . ?
O3 C30 H30B 109.5 . . ?
O3 C30 H30C 109.5 . . ?
C11 N1 H1A 121(3) . . ?
C16 N1 C11 123.6(4) . . ?
C16 N1 H1A 115(3) . . ?
C12 N2 H2A 118(4) . . ?
C23 N2 C12 122.0(5) . . ?
C23 N2 H2A 114(4) . . ?
C29 O2 C24 116.6(6) . . ?
C27 O3 C30 117.5(6) . . ?
C2' C1' H1' 119.8 . . ?
C2' C1' C6' 120.3(8) . . ?
C6' C1' H1' 119.8 . . ?
C1' C2' H2' 119.6 . . ?
C1' C2' C3' 120.9(8) . . ?
C3' C2' H2' 119.6 . . ?
C2' C3' H3' 119.5 . . ?
C4' C3' C2' 120.9(7) . . ?
C4' C3' H3' 119.5 . . ?
C3' C4' H4' 119.8 . . ?
C3' C4' C5' 120.4(8) . . ?
C5' C4' H4' 119.8 . . ?
C6' C5' C4' 119.0(7) . . ?
C10' C5' C4' 122.8(7) . . ?
C10' C5' C6' 118.2(5) . . ?
C5' C6' C1' 118.5(6) . . ?
C7' C6' C1' 122.8(6) . . ?
C7' C6' C5' 118.6(5) . . ?
C6' C7' H7' 118.8 . . ?
C8' C7' C6' 122.5(6) . . ?
C8' C7' H7' 118.8 . . ?
C7' C8' C9' 117.7(5) . . ?
C7' C8' C11' 123.2(5) . . ?
C9' C8' C11' 118.9(5) . . ?
C8' C9' H9' 119.1 . . ?
C10' C9' C8' 121.8(6) . . ?
C10' C9' H9' 119.1 . . ?
C5' C10' H10' 119.4 . . ?
C9' C10' C5' 121.1(6) . . ?
C9' C10' H10' 119.4 . . ?
C8' C11' C12' 115.2(4) . . ?
C8' C11' C15' 115.9(4) . . ?
C15' C11' C12' 101.1(4) . . ?
N1' C11' C8' 109.3(4) . . ?
N1' C11' C12' 105.8(4) . . ?
N1' C11' C15' 108.8(5) . . ?
C11' C12' H12' 110.3 . . ?
C13' C12' C11' 102.9(5) . . ?
C13' C12' H12' 110.3 . . ?
N2' C12' C11' 111.1(4) . . ?
N2' C12' H12' 110.3 . . ?
N2' C12' C13' 111.7(5) . . ?
C12' C13' H13C 110.4 . . ?
C12' C13' H13D 110.4 . . ?
C12' C13' C14' 106.6(5) . . ?
H13C C13' H13D 108.6 . . ?
C14' C13' H13C 110.4 . . ?
C14' C13' H13D 110.4 . . ?
C13' C14' H14C 110.6 . . ?
C13' C14' H14D 110.6 . . ?
H14C C14' H14D 108.7 . . ?
C15' C14' C13' 105.8(5) . . ?
C15' C14' H14C 110.6 . . ?
C15' C14' H14D 110.6 . . ?
C11' C15' H15C 110.9 . . ?
C11' C15' H15D 110.9 . . ?
C14' C15' C11' 104.4(5) . . ?
C14' C15' H15C 110.9 . . ?
C14' C15' H15D 110.9 . . ?
H15C C15' H15D 108.9 . . ?
N1' C16' C17' 117.2(4) . . ?
O1' C16' C17' 120.4(5) . . ?
O1' C16' N1' 122.4(5) . . ?
C18' C17' C16' 125.0(6) . . ?
C18' C17' C22' 117.7(6) . . ?
C22' C17' C16' 117.3(5) . . ?
C17' C18' H18' 119.0 . . ?
C17' C18' C19' 121.9(7) . . ?
C17' C18' Cl1' 121.8(5) . . ?
C19' C18' H18' 119.0 . . ?
C19' C18' Cl1' 116.3(5) . . ?
C18' C19' H19' 120.5 . . ?
C20' C19' C18' 119.1(7) . . ?
C20' C19' H19' 120.5 . . ?
C19' C20' H20' 119.9 . . ?
C21' C20' C19' 120.2(7) . . ?
C21' C20' H20' 119.9 . . ?
C20' C21' H21' 119.7 . . ?
C20' C21' C22' 120.5(8) . . ?
C22' C21' H21' 119.7 . . ?
C17' C22' H22' 119.7 . . ?
C17' C22' Cl 126.7(6) . . ?
C21' C22' C17' 120.6(7) . . ?
C21' C22' H22' 119.7 . . ?
C21' C22' Cl 109.2(7) . . ?
C28' C23' C24' 117.4(6) . . ?
N2' C23' C24' 118.1(6) . . ?
N2' C23' C28' 124.5(6) . . ?
C25' C24' C23' 120.9(6) . . ?
C25' C24' O2' 125.3(6) . . ?
O2' C24' C23' 113.8(6) . . ?
C24' C25' H25' 119.7 . . ?
C24' C25' C26' 120.6(7) . . ?
C26' C25' H25' 119.7 . . ?
C25' C26' H26' 120.2 . . ?
C27' C26' C25' 119.5(7) . . ?
C27' C26' H26' 120.2 . . ?
C26' C27' C28' 120.1(7) . . ?
C26' C27' O3' 124.0(7) . . ?
O3' C27' C28' 115.9(7) . . ?
C23' C28' C27' 121.5(6) . . ?
C23' C28' H28' 119.3 . . ?
C27' C28' H28' 119.3 . . ?
H29D C29' H29E 109.5 . . ?
H29D C29' H29F 109.5 . . ?
H29E C29' H29F 109.5 . . ?
O2' C29' H29D 109.5 . . ?
O2' C29' H29E 109.5 . . ?
O2' C29' H29F 109.5 . . ?
H30D C30' H30E 109.5 . . ?
H30D C30' H30F 109.5 . . ?
H30E C30' H30F 109.5 . . ?
O3' C30' H30D 109.5 . . ?
O3' C30' H30E 109.5 . . ?
O3' C30' H30F 109.5 . . ?
C11' N1' H1'A 111(5) . . ?
C16' N1' C11' 123.3(4) . . ?
C16' N1' H1'A 124(5) . . ?
C12' N2' H2'A 114(5) . . ?
C23' N2' C12' 123.2(5) . . ?
C23' N2' H2'A 113(5) . . ?
C29' O2' C24' 118.0(6) . . ?
C27' O3' C30' 118.2(7) . . ?

loop_
_geom_bond_atom_site_label_1
_geom_bond_atom_site_label_2
_geom_bond_distance
_geom_bond_site_symmetry_2
_geom_bond_publ_flag
C1 H1 0.9300 . ?
C1 C2 1.345(12) . ?
C1 C6 1.426(9) . ?
C2 H2 0.9300 . ?
C2 C3 1.384(12) . ?
C3 H3 0.9300 . ?
C3 C4 1.374(10) . ?
C4 H4 0.9300 . ?
C4 C5 1.396(9) . ?
C5 C6 1.405(9) . ?
C5 C10 1.426(8) . ?
C6 C7 1.411(9) . ?
C7 H7 0.9300 . ?
C7 C8 1.364(8) . ?
C8 H8 0.9300 . ?
C8 C9 1.419(7) . ?
C9 C10 1.354(7) . ?
C9 C11 1.534(7) . ?
C10 H10 0.9300 . ?
C11 C12 1.556(6) . ?
C11 C15 1.527(7) . ?
C11 N1 1.469(6) . ?
C12 H12 0.9800 . ?
C12 C13 1.546(7) . ?
C12 N2 1.446(6) . ?
C13 H13A 0.9700 . ?
C13 H13B 0.9700 . ?
C13 C14 1.543(8) . ?
C14 H14A 0.9700 . ?
C14 H14B 0.9700 . ?
C14 C15 1.533(8) . ?
C15 H15A 0.9700 . ?
C15 H15B 0.9700 . ?
C16 C17 1.504(8) . ?
C16 N1 1.336(6) . ?
C16 O1 1.232(6) . ?
C17 C18 1.371(9) . ?
C17 C22 1.404(9) . ?
C18 H18 0.9300 . ?
C18 C19 1.381(10) . ?
C18 Cl1 1.712(8) . ?
C19 H19 0.9300 . ?
C19 C20 1.376(12) . ?
C20 H20 0.9300 . ?
C20 C21 1.348(12) . ?
C21 H21 0.9300 . ?
C21 C22 1.385(10) . ?
C22 H22 0.9300 . ?
C22 Cl1A 1.506(18) . ?
C23 C24 1.412(7) . ?
C23 C28 1.377(7) . ?
C23 N2 1.382(7) . ?
C24 C25 1.367(9) . ?
C24 O2 1.396(8) . ?
C25 H25 0.9300 . ?
C25 C26 1.379(10) . ?
C26 H26 0.9300 . ?
C26 C27 1.386(9) . ?
C27 C28 1.394(7) . ?
C27 O3 1.382(8) . ?
C28 H28 0.9300 . ?
C29 H29A 0.9600 . ?
C29 H29B 0.9600 . ?
C29 H29C 0.9600 . ?
C29 O2 1.393(9) . ?
C30 H30A 0.9600 . ?
C30 H30B 0.9600 . ?
C30 H30C 0.9600 . ?
C30 O3 1.423(7) . ?
N1 H1A 0.82(4) . ?
N2 H2A 0.84(3) . ?
C1' H1' 0.9300 . ?
C1' C2' 1.373(10) . ?
C1' C6' 1.419(8) . ?
C2' H2' 0.9300 . ?
C2' C3' 1.375(12) . ?
C3' H3' 0.9300 . ?
C3' C4' 1.363(12) . ?
C4' H4' 0.9300 . ?
C4' C5' 1.422(8) . ?
C5' C6' 1.412(9) . ?
C5' C10' 1.411(9) . ?
C6' C7' 1.403(7) . ?
C7' H7' 0.9300 . ?
C7' C8' 1.362(7) . ?
C8' C9' 1.411(7) . ?
C8' C11' 1.532(7) . ?
C9' H9' 0.9300 . ?
C9' C10' 1.338(8) . ?
C10' H10' 0.9300 . ?
C11' C12' 1.560(7) . ?
C11' C15' 1.533(7) . ?
C11' N1' 1.464(7) . ?
C12' H12' 0.9800 . ?
C12' C13' 1.529(8) . ?
C12' N2' 1.468(7) . ?
C13' H13C 0.9700 . ?
C13' H13D 0.9700 . ?
C13' C14' 1.536(9) . ?
C14' H14C 0.9700 . ?
C14' H14D 0.9700 . ?
C14' C15' 1.519(8) . ?
C15' H15C 0.9700 . ?
C15' H15D 0.9700 . ?
C16' C17' 1.507(8) . ?
C16' N1' 1.338(6) . ?
C16' O1' 1.232(5) . ?
C17' C18' 1.379(8) . ?
C17' C22' 1.388(9) . ?
C18' H18' 0.9300 . ?
C18' C19' 1.386(9) . ?
C18' Cl1' 1.761(7) . ?
C19' H19' 0.9300 . ?
C19' C20' 1.373(11) . ?
C20' H20' 0.9300 . ?
C20' C21' 1.364(11) . ?
C21' H21' 0.9300 . ?
C21' C22' 1.384(10) . ?
C22' H22' 0.9300 . ?
C22' Cl 1.759(10) . ?
C23' C24' 1.395(8) . ?
C23' C28' 1.387(8) . ?
C23' N2' 1.374(8) . ?
C24' C25' 1.364(9) . ?
C24' O2' 1.388(7) . ?
C25' H25' 0.9300 . ?
C25' C26' 1.395(10) . ?
C26' H26' 0.9300 . ?
C26' C27' 1.349(10) . ?
C27' C28' 1.389(9) . ?
C27' O3' 1.386(8) . ?
C28' H28' 0.9300 . ?
C29' H29D 0.9600 . ?
C29' H29E 0.9600 . ?
C29' H29F 0.9600 . ?
C29' O2' 1.378(8) . ?
C30' H30D 0.9600 . ?
C30' H30E 0.9600 . ?
C30' H30F 0.9600 . ?
C30' O3' 1.400(10) . ?
N1' H1'A 0.85(3) . ?
N2' H2'A 0.86(3) . ?

loop_
_geom_hbond_atom_site_label_D
_geom_hbond_atom_site_label_H
_geom_hbond_atom_site_label_A
_geom_hbond_distance_DH
_geom_hbond_distance_HA
_geom_hbond_distance_DA
_geom_hbond_angle_DHA
_geom_hbond_site_symmetry_A
N1 H1A O1' 0.82(4) 1.98(4) 2.786(5) 173(4) 1_655
N2 H2A O2 0.84(3) 2.27(5) 2.673(6) 109(4) .
N1' H1'A O1 0.85(3) 1.97(3) 2.812(5) 167(6) 4_645

loop_
_geom_torsion_atom_site_label_1
_geom_torsion_atom_site_label_2
_geom_torsion_atom_site_label_3
_geom_torsion_atom_site_label_4
_geom_torsion
_geom_torsion_site_symmetry_1
_geom_torsion_site_symmetry_2
_geom_torsion_site_symmetry_3
_geom_torsion_site_symmetry_4
_geom_torsion_publ_flag
C1 C2 C3 C4 -0.7(14) . . . . ?
C1 C6 C7 C8 -179.4(6) . . . . ?
C2 C1 C6 C5 0.3(11) . . . . ?
C2 C1 C6 C7 179.2(7) . . . . ?
C2 C3 C4 C5 0.3(12) . . . . ?
C3 C4 C5 C6 0.4(10) . . . . ?
C3 C4 C5 C10 179.7(6) . . . . ?
C4 C5 C6 C1 -0.6(9) . . . . ?
C4 C5 C6 C7 -179.6(6) . . . . ?
C4 C5 C10 C9 179.2(6) . . . . ?
C5 C6 C7 C8 -0.5(10) . . . . ?
C6 C1 C2 C3 0.4(13) . . . . ?
C6 C5 C10 C9 -1.5(8) . . . . ?
C6 C7 C8 C9 0.3(10) . . . . ?
C7 C8 C9 C10 -0.7(9) . . . . ?
C7 C8 C9 C11 178.8(5) . . . . ?
C8 C9 C10 C5 1.3(8) . . . . ?
C8 C9 C11 C12 -73.7(6) . . . . ?
C8 C9 C11 C15 169.0(5) . . . . ?
C8 C9 C11 N1 43.6(6) . . . . ?
C9 C11 C12 C13 -166.0(4) . . . . ?
C9 C11 C12 N2 -46.5(6) . . . . ?
C9 C11 C15 C14 166.5(4) . . . . ?
C9 C11 N1 C16 60.2(6) . . . . ?
C10 C5 C6 C1 180.0(6) . . . . ?
C10 C5 C6 C7 1.1(9) . . . . ?
C10 C9 C11 C12 105.7(6) . . . . ?
C10 C9 C11 C15 -11.5(7) . . . . ?
C10 C9 C11 N1 -137.0(5) . . . . ?
C11 C9 C10 C5 -178.2(5) . . . . ?
C11 C12 C13 C14 21.3(5) . . . . ?
C11 C12 N2 C23 158.2(5) . . . . ?
C12 C11 C15 C14 43.5(5) . . . . ?
C12 C11 N1 C16 -178.3(5) . . . . ?
C12 C13 C14 C15 5.4(6) . . . . ?
C13 C12 N2 C23 -87.3(6) . . . . ?
C13 C14 C15 C11 -30.6(6) . . . . ?
C15 C11 C12 C13 -39.9(5) . . . . ?
C15 C11 C12 N2 79.7(5) . . . . ?
C15 C11 N1 C16 -69.7(6) . . . . ?
C16 C17 C18 C19 175.8(6) . . . . ?
C16 C17 C18 Cl1 -7.9(8) . . . . ?
C16 C17 C22 C21 -176.2(6) . . . . ?
C16 C17 C22 Cl1A 21.2(15) . . . . ?
C17 C16 N1 C11 173.0(5) . . . . ?
C17 C18 C19 C20 -1.1(12) . . . . ?
C18 C17 C22 C21 -0.4(10) . . . . ?
C18 C17 C22 Cl1A -163.0(13) . . . . ?
C18 C19 C20 C21 2.3(14) . . . . ?
C19 C20 C21 C22 -2.6(14) . . . . ?
C20 C21 C22 C17 1.6(12) . . . . ?
C20 C21 C22 Cl1A 166.2(13) . . . . ?
C22 C17 C18 C19 0.2(10) . . . . ?
C22 C17 C18 Cl1 176.5(5) . . . . ?
C23 C24 C25 C26 0.7(10) . . . . ?
C23 C24 O2 C29 114.1(7) . . . . ?
C24 C23 C28 C27 2.9(9) . . . . ?
C24 C23 N2 C12 -166.3(5) . . . . ?
C24 C25 C26 C27 1.6(11) . . . . ?
C25 C24 O2 C29 -67.6(9) . . . . ?
C25 C26 C27 C28 -1.8(11) . . . . ?
C25 C26 C27 O3 178.2(7) . . . . ?
C26 C27 C28 C23 -0.5(10) . . . . ?
C26 C27 O3 C30 5.8(10) . . . . ?
C28 C23 C24 C25 -3.0(9) . . . . ?
C28 C23 C24 O2 175.4(5) . . . . ?
C28 C23 N2 C12 14.8(9) . . . . ?
C28 C27 O3 C30 -174.2(6) . . . . ?
Cl1 C18 C19 C20 -177.5(7) . . . . ?
N1 C11 C12 C13 74.1(5) . . . . ?
N1 C11 C12 N2 -166.4(4) . . . . ?
N1 C11 C15 C14 -67.7(5) . . . . ?
N1 C16 C17 C18 103.8(7) . . . . ?
N1 C16 C17 C22 -80.7(7) . . . . ?
N2 C12 C13 C14 -97.0(5) . . . . ?
N2 C23 C24 C25 178.0(6) . . . . ?
N2 C23 C24 O2 -3.7(8) . . . . ?
N2 C23 C28 C27 -178.2(6) . . . . ?
O1 C16 C17 C18 -79.0(8) . . . . ?
O1 C16 C17 C22 96.6(7) . . . . ?
O1 C16 N1 C11 -4.2(8) . . . . ?
O2 C24 C25 C26 -177.5(6) . . . . ?
O3 C27 C28 C23 179.5(5) . . . . ?
C1' C2' C3' C4' -0.3(13) . . . . ?
C1' C6' C7' C8' -176.9(6) . . . . ?
C2' C1' C6' C5' -0.6(10) . . . . ?
C2' C1' C6' C7' 175.5(6) . . . . ?
C2' C3' C4' C5' -0.2(13) . . . . ?
C3' C4' C5' C6' 0.3(10) . . . . ?
C3' C4' C5' C10' -178.2(7) . . . . ?
C4' C5' C6' C1' 0.1(9) . . . . ?
C4' C5' C6' C7' -176.2(6) . . . . ?
C4' C5' C10' C9' 176.4(6) . . . . ?
C5' C6' C7' C8' -0.8(9) . . . . ?
C6' C1' C2' C3' 0.7(12) . . . . ?
C6' C5' C10' C9' -2.2(10) . . . . ?
C6' C7' C8' C9' -1.2(9) . . . . ?
C6' C7' C8' C11' 174.3(5) . . . . ?
C7' C8' C9' C10' 1.6(9) . . . . ?
C7' C8' C11' C12' 108.7(6) . . . . ?
C7' C8' C11' C15' -9.0(8) . . . . ?
C7' C8' C11' N1' -132.3(5) . . . . ?
C8' C9' C10' C5' 0.2(10) . . . . ?
C8' C11' C12' C13' -167.0(5) . . . . ?
C8' C11' C12' N2' -47.3(6) . . . . ?
C8' C11' C15' C14' 167.2(5) . . . . ?
C8' C11' N1' C16' 60.2(6) . . . . ?
C9' C8' C11' C12' -75.8(6) . . . . ?
C9' C8' C11' C15' 166.6(5) . . . . ?
C9' C8' C11' N1' 43.2(6) . . . . ?
C10' C5' C6' C1' 178.7(6) . . . . ?
C10' C5' C6' C7' 2.5(9) . . . . ?
C11' C8' C9' C10' -174.2(6) . . . . ?
C11' C12' C13' C14' 25.6(7) . . . . ?
C11' C12' N2' C23' 105.4(6) . . . . ?
C12' C11' C15' C14' 42.0(6) . . . . ?
C12' C11' N1' C16' -175.2(5) . . . . ?
C12' C13' C14' C15' 0.1(8) . . . . ?
C13' C12' N2' C23' -140.3(6) . . . . ?
C13' C14' C15' C11' -26.5(8) . . . . ?
C15' C11' C12' C13' -41.3(5) . . . . ?
C15' C11' C12' N2' 78.4(6) . . . . ?
C15' C11' N1' C16' -67.3(6) . . . . ?
C16' C17' C18' C19' -176.8(6) . . . . ?
C16' C17' C18' Cl1' 3.2(8) . . . . ?
C16' C17' C22' C21' 176.3(6) . . . . ?
C16' C17' C22' Cl -27.0(10) . . . . ?
C17' C16' N1' C11' -178.4(5) . . . . ?
C17' C18' C19' C20' 1.0(11) . . . . ?
C18' C17' C22' C21' -0.2(10) . . . . ?
C18' C17' C22' Cl 156.6(6) . . . . ?
C18' C19' C20' C21' -0.6(12) . . . . ?
C19' C20' C21' C22' -0.2(13) . . . . ?
C20' C21' C22' C17' 0.6(12) . . . . ?
C20' C21' C22' Cl -159.8(8) . . . . ?
C22' C17' C18' C19' -0.6(10) . . . . ?
C22' C17' C18' Cl1' 179.3(5) . . . . ?
C23' C24' C25' C26' 0.5(12) . . . . ?
C23' C24' O2' C29' 164.9(7) . . . . ?
C24' C23' C28' C27' 1.7(9) . . . . ?
C24' C23' N2' C12' -150.8(5) . . . . ?
C24' C25' C26' C27' -1.5(13) . . . . ?
C25' C24' O2' C29' -14.7(11) . . . . ?
C25' C26' C27' C28' 2.6(13) . . . . ?
C25' C26' C27' O3' -179.1(8) . . . . ?
C26' C27' C28' C23' -2.8(11) . . . . ?
C26' C27' O3' C30' 15.7(12) . . . . ?
C28' C23' C24' C25' -0.6(10) . . . . ?
C28' C23' C24' O2' 179.8(5) . . . . ?
C28' C23' N2' C12' 31.4(9) . . . . ?
C28' C27' O3' C30' -166.0(7) . . . . ?
Cl1' C18' C19' C20' -179.0(6) . . . . ?
N1' C11' C12' C13' 72.1(5) . . . . ?
N1' C11' C12' N2' -168.2(5) . . . . ?
N1' C11' C15' C14' -69.1(6) . . . . ?
N1' C16' C17' C18' -60.5(8) . . . . ?
N1' C16' C17' C22' 123.3(6) . . . . ?
N2' C12' C13' C14' -93.6(6) . . . . ?
N2' C23' C24' C25' -178.5(6) . . . . ?
N2' C23' C24' O2' 1.9(8) . . . . ?
N2' C23' C28' C27' 179.5(6) . . . . ?
O1' C16' C17' C18' 120.7(6) . . . . ?
O1' C16' C17' C22' -55.5(8) . . . . ?
O1' C16' N1' C11' 0.4(8) . . . . ?
O2' C24' C25' C26' -179.9(7) . . . . ?
O3' C27' C28' C23' 178.8(6) . . . . ?
